data_7026957
loop_
_publ_author_name
'Liu, Yang'
'Lin, Zhihua'
'He, Cheng'
'Zhao, Liang'
'Duan, Chunying'

_publ_section_title
;
 A symmetry-controlled and face-driven approach for the assembly of
 cerium-based molecular polyhedra.
;
_journal_issue 46
_journal_name_full 'Dalton transactions (Cambridge, England : 2003)'
_journal_page_first 11122
_journal_page_last 11125
_journal_paper_doi 10.1039/c0dt01086c
_journal_volume 39
_journal_year 2010
_chemical_formula_sum 'C194 H208 Ce4 N24 O50'
_chemical_formula_weight 4236.32
_chemical_name_systematic
;
?
;
_space_group_IT_number 203
_symmetry_cell_setting cubic
_symmetry_space_group_name_Hall '-F 2uv 2vw 3'
_symmetry_space_group_name_H-M 'F d -3 :2'
_atom_sites_solution_hydrogens geom
_atom_sites_solution_primary direct
_atom_sites_solution_secondary difmap
_audit_creation_method SHELXL-97
_cell_angle_alpha 90.00
_cell_angle_beta 90.00
_cell_angle_gamma 90.00
_cell_formula_units_Z 8
_cell_length_a 35.1092(2)
_cell_length_b 35.1092(2)
_cell_length_c 35.1092(2)
_cell_measurement_temperature 180(2)
_cell_volume 43277.6(4)
_computing_cell_refinement 'Bruker SMART'
_computing_data_collection 'Bruker SMART'
_computing_data_reduction 'Bruker SAINT'
_computing_molecular_graphics 'Bruker SHELXTL'
_computing_publication_material 'Bruker SHELXTL'
_computing_structure_refinement 'Bruker SHELXTL'
_computing_structure_solution 'Bruker SHELXTL'
_diffrn_ambient_temperature 180(2)
_diffrn_measured_fraction_theta_full 0.998
_diffrn_measured_fraction_theta_max 0.998
_diffrn_measurement_device_type 'CCD area detector'
_diffrn_measurement_method 'phi and omega scans'
_diffrn_radiation_monochromator graphite
_diffrn_radiation_source 'fine-focus sealed tube'
_diffrn_radiation_type MoK\a
_diffrn_radiation_wavelength 0.71073
_diffrn_reflns_av_R_equivalents 0.1002
_diffrn_reflns_av_sigmaI/netI 0.0533
_diffrn_reflns_limit_h_max 43
_diffrn_reflns_limit_h_min -43
_diffrn_reflns_limit_k_max 35
_diffrn_reflns_limit_k_min -43
_diffrn_reflns_limit_l_max 42
_diffrn_reflns_limit_l_min -43
_diffrn_reflns_number 47136
_diffrn_reflns_theta_full 25.99
_diffrn_reflns_theta_max 25.99
_diffrn_reflns_theta_min 1.92
_exptl_absorpt_coefficient_mu 0.903
_exptl_absorpt_correction_type none
_exptl_crystal_colour 'dark green'
_exptl_crystal_density_diffrn 1.300
_exptl_crystal_density_method 'not measured'
_exptl_crystal_description bolck
_exptl_crystal_F_000 17376
_exptl_crystal_size_max 0.45
_exptl_crystal_size_mid 0.40
_exptl_crystal_size_min 0.40
_refine_diff_density_max 0.878
_refine_diff_density_min -0.476
_refine_diff_density_rms 0.123
_refine_ls_extinction_method none
_refine_ls_goodness_of_fit_ref 1.022
_refine_ls_hydrogen_treatment 'riding model'
_refine_ls_matrix_type full
_refine_ls_number_parameters 216
_refine_ls_number_reflns 3561
_refine_ls_number_restraints 46
_refine_ls_restrained_S_all 1.018
_refine_ls_R_factor_all 0.0795
_refine_ls_R_factor_gt 0.0507
_refine_ls_shift/su_max 0.001
_refine_ls_shift/su_mean 0.000
_refine_ls_structure_factor_coef Fsqd
_refine_ls_weighting_details 'calc w=1/[\s^2^(Fo^2^)+(0.1050P)^2^+0.0000P] where P=(Fo^2^+2Fc^2^)/3'
_refine_ls_weighting_scheme calc
_refine_ls_wR_factor_gt 0.1525
_refine_ls_wR_factor_ref 0.1652
_reflns_number_gt 2442
_reflns_number_total 3561
_reflns_threshold_expression >2sigma(I)
_cod_data_source_file c0dt01086c.txt
_cod_data_source_block Ce-NATB
_cod_depositor_comments
;
The following automatic conversions were performed:

'_symmetry_cell_setting' value 'Cubic' changed to 'cubic' according
to /home/saulius/struct/CIF-dictionaries/cif_core.dic dictionary
named 'cif_core.dic' version 2.4.2 from 2011-04-26.

Automatic conversion script
Id: cif_fix_values 1891 2012-01-12 08:04:46Z andrius 
;
_cod_original_sg_symbol_H-M Fd-3
_cod_database_code 7026957

loop_
_symmetry_equiv_pos_as_xyz
'x, y, z'
'-x+1/4, -y+1/4, z'
'-x+1/4, y, -z+1/4'
'x, -y+1/4, -z+1/4'
'z, x, y'
'z, -x+1/4, -y+1/4'
'-z+1/4, -x+1/4, y'
'-z+1/4, x, -y+1/4'
'y, z, x'
'-y+1/4, z, -x+1/4'
'y, -z+1/4, -x+1/4'
'-y+1/4, -z+1/4, x'
'x, y+1/2, z+1/2'
'-x+1/4, -y+3/4, z+1/2'
'-x+1/4, y+1/2, -z+3/4'
'x, -y+3/4, -z+3/4'
'z, x+1/2, y+1/2'
'z, -x+3/4, -y+3/4'
'-z+1/4, -x+3/4, y+1/2'
'-z+1/4, x+1/2, -y+3/4'
'y, z+1/2, x+1/2'
'-y+1/4, z+1/2, -x+3/4'
'y, -z+3/4, -x+3/4'
'-y+1/4, -z+3/4, x+1/2'
'x+1/2, y, z+1/2'
'-x+3/4, -y+1/4, z+1/2'
'-x+3/4, y, -z+3/4'
'x+1/2, -y+1/4, -z+3/4'
'z+1/2, x, y+1/2'
'z+1/2, -x+1/4, -y+3/4'
'-z+3/4, -x+1/4, y+1/2'
'-z+3/4, x, -y+3/4'
'y+1/2, z, x+1/2'
'-y+3/4, z, -x+3/4'
'y+1/2, -z+1/4, -x+3/4'
'-y+3/4, -z+1/4, x+1/2'
'x+1/2, y+1/2, z'
'-x+3/4, -y+3/4, z'
'-x+3/4, y+1/2, -z+1/4'
'x+1/2, -y+3/4, -z+1/4'
'z+1/2, x+1/2, y'
'z+1/2, -x+3/4, -y+1/4'
'-z+3/4, -x+3/4, y'
'-z+3/4, x+1/2, -y+1/4'
'y+1/2, z+1/2, x'
'-y+3/4, z+1/2, -x+1/4'
'y+1/2, -z+3/4, -x+1/4'
'-y+3/4, -z+3/4, x'
'-x, -y, -z'
'x-1/4, y-1/4, -z'
'x-1/4, -y, z-1/4'
'-x, y-1/4, z-1/4'
'-z, -x, -y'
'-z, x-1/4, y-1/4'
'z-1/4, x-1/4, -y'
'z-1/4, -x, y-1/4'
'-y, -z, -x'
'y-1/4, -z, x-1/4'
'-y, z-1/4, x-1/4'
'y-1/4, z-1/4, -x'
'-x, -y+1/2, -z+1/2'
'x-1/4, y+1/4, -z+1/2'
'x-1/4, -y+1/2, z+1/4'
'-x, y+1/4, z+1/4'
'-z, -x+1/2, -y+1/2'
'-z, x+1/4, y+1/4'
'z-1/4, x+1/4, -y+1/2'
'z-1/4, -x+1/2, y+1/4'
'-y, -z+1/2, -x+1/2'
'y-1/4, -z+1/2, x+1/4'
'-y, z+1/4, x+1/4'
'y-1/4, z+1/4, -x+1/2'
'-x+1/2, -y, -z+1/2'
'x+1/4, y-1/4, -z+1/2'
'x+1/4, -y, z+1/4'
'-x+1/2, y-1/4, z+1/4'
'-z+1/2, -x, -y+1/2'
'-z+1/2, x-1/4, y+1/4'
'z+1/4, x-1/4, -y+1/2'
'z+1/4, -x, y+1/4'
'-y+1/2, -z, -x+1/2'
'y+1/4, -z, x+1/4'
'-y+1/2, z-1/4, x+1/4'
'y+1/4, z-1/4, -x+1/2'
'-x+1/2, -y+1/2, -z'
'x+1/4, y+1/4, -z'
'x+1/4, -y+1/2, z-1/4'
'-x+1/2, y+1/4, z-1/4'
'-z+1/2, -x+1/2, -y'
'-z+1/2, x+1/4, y-1/4'
'z+1/4, x+1/4, -y'
'z+1/4, -x+1/2, y-1/4'
'-y+1/2, -z+1/2, -x'
'y+1/4, -z+1/2, x-1/4'
'-y+1/2, z+1/4, x-1/4'
'y+1/4, z+1/4, -x'

loop_
_atom_site_label
_atom_site_type_symbol
_atom_site_fract_x
_atom_site_fract_y
_atom_site_fract_z
_atom_site_U_iso_or_equiv
_atom_site_adp_type
_atom_site_occupancy
_atom_site_symmetry_multiplicity
_atom_site_calc_flag
_atom_site_refinement_flags
_atom_site_disorder_assembly
_atom_site_disorder_group
Ce1 Ce 0.275096(7) 0.775096(7) 0.275096(7) 0.0298(2) Uani 1 3 d S . .
O1 O 0.21590(9) 0.78433(10) 0.25341(10) 0.0368(8) Uani 1 1 d . . .
O2 O 0.29793(9) 0.77452(9) 0.34094(9) 0.0326(8) Uani 1 1 d . . .
N1 N 0.22584(11) 0.78035(11) 0.32901(11) 0.0302(9) Uani 1 1 d . . .
N2 N 0.24054(11) 0.79299(12) 0.36381(11) 0.0340(9) Uani 1 1 d . . .
H2A H 0.2266 0.8023 0.3817 0.041 Uiso 0.67 1 calc PR . .
C11 C 0.19010(14) 0.77263(13) 0.32890(14) 0.0331(11) Uani 1 1 d . . .
H11A H 0.1767 0.7756 0.3516 0.040 Uiso 1 1 calc R . .
C1 C 0.16931(14) 0.75958(15) 0.29588(14) 0.0340(11) Uani 1 1 d . . .
C2 C 0.18359(14) 0.76692(14) 0.25993(15) 0.0335(11) Uani 1 1 d . . .
C3 C 0.16221(15) 0.75478(17) 0.22712(15) 0.0444(14) Uani 1 1 d . . .
H3A H 0.1717 0.7590 0.2027 0.053 Uiso 1 1 calc R . .
C4 C 0.12814(18) 0.73715(18) 0.23202(18) 0.0562(16) Uani 1 1 d . . .
H4A H 0.1145 0.7296 0.2106 0.067 Uiso 1 1 calc R . .
C5 C 0.07725(17) 0.71096(19) 0.2721(2) 0.0580(17) Uani 1 1 d . . .
H5A H 0.0639 0.7038 0.2503 0.070 Uiso 1 1 calc R . .
C6 C 0.06217(19) 0.70297(19) 0.3070(2) 0.0624(18) Uani 1 1 d . . .
H6A H 0.0388 0.6908 0.3092 0.075 Uiso 1 1 calc R . .
C7 C 0.08269(17) 0.71353(19) 0.3392(2) 0.0591(17) Uani 1 1 d . . .
H7A H 0.0727 0.7085 0.3632 0.071 Uiso 1 1 calc R . .
C8 C 0.11748(16) 0.73129(16) 0.33607(18) 0.0505(15) Uani 1 1 d . . .
H8A H 0.1309 0.7372 0.3581 0.061 Uiso 1 1 calc R . .
C9 C 0.11272(16) 0.72988(16) 0.26813(16) 0.0447(14) Uani 1 1 d . . .
C10 C 0.13341(14) 0.74083(14) 0.30046(15) 0.0366(12) Uani 1 1 d . . .
C12 C 0.27798(14) 0.78925(13) 0.36660(13) 0.0303(11) Uani 1 1 d . . .
C13 C 0.29655(13) 0.80266(14) 0.40228(13) 0.0308(11) Uani 1 1 d . . .
C14 C 0.28355(13) 0.83499(13) 0.42140(13) 0.0307(11) Uani 1 1 d . . .
H14A H 0.2621 0.8479 0.4127 0.037 Uiso 1 1 calc R . .
O3 O 0.1853(13) 0.8723(14) 0.4139(4) 0.126(12) Uiso 0.17 1 d PDU . 2
C15 C 0.1819(13) 0.8750 0.3750 0.115(13) Uiso 0.33 2 d SPDU . 2
C15' C 0.1899(6) 0.8014(5) 0.4252(6) 0.114(6) Uiso 0.50 1 d PDU A 1
O3' O 0.1895(3) 0.8360(3) 0.4070(3) 0.075(3) Uiso 0.50 1 d PDU A 1
O4 O -0.0467(5) 0.8666(6) 0.3834(6) 0.103(6) Uiso 0.33 1 d PDU . 1
C16 C -0.0096(6) 0.8750 0.3750 0.135(8) Uiso 0.67 2 d SPDU . 1
O7 O -0.0839(4) 0.9161(4) 0.4161(4) 0.116(7) Uiso 0.50 3 d SPDU B 2
C19 C -0.0573(12) 0.8955(15) 0.3961(15) 0.096(13) Uiso 0.17 1 d PDU B 2
C17 C 0.1023(5) 0.8032(5) 0.4134(5) 0.131(6) Uiso 0.67 1 d PDU . .
O5 O 0.1073(4) 0.7732(4) 0.4384(4) 0.119(4) Uiso 0.50 1 d PDU C 1
O5' O 0.0992(11) 0.8322(9) 0.3873(10) 0.116(12) Uiso 0.17 1 d PDU C 2
O6 O 0.1196(7) 0.7266(7) 0.4427(8) 0.113(8) Uiso 0.25 1 d PDU D 3
C18 C 0.1580(8) 0.7313(10) 0.4359(10) 0.088(9) Uiso 0.25 1 d PDU D 3
C20 C 0.3750 0.8750 0.3750 0.098(9) Uiso 1 12 d SDU . .
O8 O 0.3524(2) 0.8976(2) 0.3976(2) 0.096(11) Uiso 0.25 3 d SPDU . .

loop_
_atom_site_aniso_label
_atom_site_aniso_U_11
_atom_site_aniso_U_22
_atom_site_aniso_U_33
_atom_site_aniso_U_23
_atom_site_aniso_U_13
_atom_site_aniso_U_12
Ce1 0.0298(2) 0.0298(2) 0.0298(2) -0.00343(11) -0.00343(11) -0.00343(11)
O1 0.0323(19) 0.044(2) 0.035(2) 0.0008(16) -0.0037(15) -0.0051(15)
O2 0.0324(19) 0.0356(19) 0.0298(18) -0.0062(14) -0.0018(14) 0.0052(15)
N1 0.029(2) 0.031(2) 0.031(2) -0.0029(17) -0.0068(17) 0.0001(17)
N2 0.031(2) 0.042(2) 0.029(2) -0.0060(18) -0.0047(17) -0.0005(18)
C11 0.032(3) 0.035(3) 0.032(3) -0.001(2) -0.004(2) -0.002(2)
C1 0.033(3) 0.035(3) 0.035(3) -0.002(2) -0.005(2) -0.002(2)
C2 0.026(3) 0.034(3) 0.040(3) -0.002(2) -0.008(2) 0.002(2)
C3 0.036(3) 0.061(4) 0.036(3) 0.003(3) -0.009(2) -0.003(3)
C4 0.048(4) 0.064(4) 0.056(4) -0.008(3) -0.023(3) -0.015(3)
C5 0.042(3) 0.065(4) 0.067(4) 0.001(3) -0.012(3) -0.020(3)
C6 0.050(4) 0.060(4) 0.077(5) 0.001(4) 0.001(3) -0.019(3)
C7 0.041(4) 0.072(4) 0.064(4) 0.011(3) 0.000(3) -0.014(3)
C8 0.037(3) 0.055(4) 0.060(4) 0.007(3) -0.004(3) -0.009(3)
C9 0.038(3) 0.048(3) 0.049(3) 0.001(3) -0.009(2) -0.011(2)
C10 0.031(3) 0.038(3) 0.041(3) -0.001(2) -0.004(2) 0.000(2)
C12 0.038(3) 0.025(2) 0.028(3) 0.0009(19) -0.005(2) -0.001(2)
C13 0.027(2) 0.033(3) 0.032(3) -0.005(2) -0.002(2) -0.001(2)
C14 0.029(3) 0.032(3) 0.031(3) 0.000(2) -0.005(2) 0.005(2)

loop_
_atom_type_symbol
_atom_type_description
_atom_type_scat_dispersion_real
_atom_type_scat_dispersion_imag
_atom_type_scat_source
C C 0.0033 0.0016 'International Tables Vol C Tables 4.2.6.8 and 6.1.1.4'
H H 0.0000 0.0000 'International Tables Vol C Tables 4.2.6.8 and 6.1.1.4'
N N 0.0061 0.0033 'International Tables Vol C Tables 4.2.6.8 and 6.1.1.4'
O O 0.0106 0.0060 'International Tables Vol C Tables 4.2.6.8 and 6.1.1.4'
Ce Ce -0.2486 2.6331 'International Tables Vol C Tables 4.2.6.8 and 6.1.1.4'

loop_
_geom_angle_atom_site_label_1
_geom_angle_atom_site_label_2
_geom_angle_atom_site_label_3
_geom_angle
_geom_angle_site_symmetry_1
_geom_angle_site_symmetry_3
O1 Ce1 O1 82.41(14) . 17_554
O1 Ce1 O1 82.41(13) . 45_455
O1 Ce1 O1 82.41(14) 17_554 45_455
O1 Ce1 O2 145.84(12) . 17_554
O1 Ce1 O2 128.83(12) 17_554 17_554
O1 Ce1 O2 88.10(12) 45_455 17_554
O1 Ce1 O2 88.10(12) . 45_455
O1 Ce1 O2 145.84(12) 17_554 45_455
O1 Ce1 O2 128.83(12) 45_455 45_455
O2 Ce1 O2 72.60(12) 17_554 45_455
O1 Ce1 O2 128.83(12) . .
O1 Ce1 O2 88.10(12) 17_554 .
O1 Ce1 O2 145.84(12) 45_455 .
O2 Ce1 O2 72.60(12) 17_554 .
O2 Ce1 O2 72.60(12) 45_455 .
O1 Ce1 N1 143.71(13) . 17_554
O1 Ce1 N1 67.37(12) 17_554 17_554
O1 Ce1 N1 74.39(13) 45_455 17_554
O2 Ce1 N1 61.66(11) 17_554 17_554
O2 Ce1 N1 128.19(12) 45_455 17_554
O2 Ce1 N1 71.67(11) . 17_554
O1 Ce1 N1 67.37(12) . .
O1 Ce1 N1 74.39(13) 17_554 .
O1 Ce1 N1 143.71(13) 45_455 .
O2 Ce1 N1 128.19(12) 17_554 .
O2 Ce1 N1 71.67(11) 45_455 .
O2 Ce1 N1 61.66(11) . .
N1 Ce1 N1 119.40(2) 17_554 .
O1 Ce1 N1 74.39(13) . 45_455
O1 Ce1 N1 143.71(13) 17_554 45_455
O1 Ce1 N1 67.37(12) 45_455 45_455
O2 Ce1 N1 71.67(11) 17_554 45_455
O2 Ce1 N1 61.66(11) 45_455 45_455
O2 Ce1 N1 128.19(12) . 45_455
N1 Ce1 N1 119.40(2) 17_554 45_455
N1 Ce1 N1 119.40(2) . 45_455
C2 O1 Ce1 132.7(3) . .
C12 O2 Ce1 119.5(3) . .
C11 N1 N2 115.5(4) . .
C11 N1 Ce1 129.8(3) . .
N2 N1 Ce1 114.7(3) . .
C12 N2 N1 113.5(4) . .
N1 C11 C1 124.3(5) . .
C2 C1 C10 120.5(4) . .
C2 C1 C11 119.4(4) . .
C10 C1 C11 120.1(5) . .
O1 C2 C1 124.1(5) . .
O1 C2 C3 116.8(5) . .
C1 C2 C3 119.1(5) . .
C4 C3 C2 119.5(5) . .
C3 C4 C9 122.5(5) . .
C6 C5 C9 121.7(6) . .
C5 C6 C7 118.3(6) . .
C8 C7 C6 121.0(6) . .
C7 C8 C10 122.1(6) . .
C10 C9 C4 118.8(5) . .
C10 C9 C5 120.3(5) . .
C4 C9 C5 120.9(5) . .
C9 C10 C8 116.6(5) . .
C9 C10 C1 119.5(5) . .
C8 C10 C1 123.9(5) . .
O2 C12 N2 122.8(4) . .
O2 C12 C13 119.4(4) . .
N2 C12 C13 117.7(4) . .
C14 C13 C14 120.3(5) 44_556 .
C14 C13 C12 118.3(4) 44_556 .
C14 C13 C12 121.3(4) . .
C13 C14 C13 119.7(5) 35_465 .
O3 C15 O3 170(6) . 16_565
O4 O4 C16 72.2(7) 16_565 .
O4 C16 O4 35.5(15) . 16_565
C19 O7 C19 115.9(18) 21_455 .
C19 O7 C19 115.9(18) 21_455 29_464
C19 O7 C19 115.9(18) . 29_464
O5' C17 O5 176(3) . .
O8 C20 O8 109.472(8) 38_565 27
O8 C20 O8 109.5 38_565 .
O8 C20 O8 109.471(2) 27 .
O8 C20 O8 109.471(3) 38_565 16_565
O8 C20 O8 109.471(1) 27 16_565
O8 C20 O8 109.471(1) . 16_565

loop_
_geom_bond_atom_site_label_1
_geom_bond_atom_site_label_2
_geom_bond_distance
_geom_bond_site_symmetry_2
Ce1 O1 2.237(3) .
Ce1 O1 2.237(3) 17_554
Ce1 O1 2.237(3) 45_455
Ce1 O2 2.447(3) 17_554
Ce1 O2 2.447(3) 45_455
Ce1 O2 2.447(3) .
Ce1 N1 2.570(4) 17_554
Ce1 N1 2.570(4) .
Ce1 N1 2.570(4) 45_455
O1 C2 1.309(6) .
O2 C12 1.253(6) .
N1 C11 1.284(6) .
N1 N2 1.399(5) .
N2 C12 1.325(6) .
C11 C1 1.444(7) .
C1 C2 1.383(7) .
C1 C10 1.431(7) .
C2 C3 1.439(7) .
C3 C4 1.358(8) .
C4 C9 1.402(8) .
C5 C6 1.364(9) .
C5 C9 1.418(8) .
C6 C7 1.392(9) .
C7 C8 1.376(8) .
C8 C10 1.410(8) .
C9 C10 1.401(7) .
C12 C13 1.489(6) .
C13 C14 1.384(6) 44_556
C13 C14 1.395(6) .
C14 C13 1.384(6) 35_465
O3 C15 1.376(13) .
C15 O3 1.376(13) 16_565
C15' O3' 1.373(12) .
O4 O4 0.84(3) 16_565
O4 C16 1.369(12) .
C16 O4 1.369(12) 16_565
O7 C19 1.375(13) 21_455
O7 C19 1.375(13) .
O7 C19 1.375(13) 29_464
C17 O5' 1.375(13) .
C17 O5 1.382(12) .
O6 C18 1.379(13) .
C20 O8 1.373(13) 38_565
C20 O8 1.373(13) 27
C20 O8 1.373(13) .
C20 O8 1.373(13) 16_565
